data_4028897
loop_
_publ_author_name
'Declerck, Val\'erie'
'Allouchi, Hassan'
'Martinez, Jean'
'Lamaty, Fr\'ed\'eric'

_publ_section_title
;
 2-Trimethylsilylethanesulfonyl (SES) versus Tosyl (Ts) Protecting Group
 in the Preparation of Nitrogen-Containing Five-Membered Rings. A Novel
 Route for the Synthesis of Substituted Pyrrolines and Pyrrolidines
;
_journal_issue 4
_journal_name_full 'The Journal of Organic Chemistry'
_journal_page_first 1518
_journal_page_last 1521
_journal_paper_doi 10.1021/jo062239p
_journal_volume 72
_journal_year 2007
_chemical_formula_sum 'C18 H18 N2 O6 S'
_chemical_formula_weight 390.40
_chemical_name_systematic
;
 ?
;
_space_group_IT_number 33
_symmetry_cell_setting orthorhombic
_symmetry_space_group_name_Hall 'P -2n -2ac'
_symmetry_space_group_name_H-M 'P c 21 n'
_atom_sites_solution_hydrogens geom
_atom_sites_solution_primary direct
_atom_sites_solution_secondary difmap
_audit_creation_method SHELXL-97
_cell_angle_alpha 90.00
_cell_angle_beta 90.00
_cell_angle_gamma 90.00
_cell_formula_units_Z 8
_cell_length_a 7.5353(3)
_cell_length_b 21.1912(16)
_cell_length_c 22.4218(9)
_cell_measurement_temperature 170(2)
_cell_volume 3580.4(3)
_computing_cell_refinement
;
CrysAlis RED, Oxford Diffraction Ltd.,
Version 1.171.29.8 (release 17-03-2006 CrysAlis171 .NET)
(compiled Mar 17 2006,10:57:34)
;
_computing_data_collection
;
CrysAlis CCD, Oxford Diffraction Ltd.,
Version 1.171.29.8 (release 17-03-2006 CrysAlis171 .NET)
(compiled Mar 17 2006,10:57:34)
;
_computing_data_reduction
;
CrysAlis RED, Oxford Diffraction Ltd.,
Version 1.171.29.8 (release 17-03-2006 CrysAlis171 .NET)
(compiled Mar 17 2006,10:57:34)
;
_computing_structure_refinement 'SHELXL-97 (Sheldrick, 1997)'
_computing_structure_solution 'SHELXS-97 (Sheldrick, 1997)'
_diffrn_ambient_temperature 170(2)
_diffrn_detector_area_resol_mean 8.3622
_diffrn_measured_fraction_theta_full 0.949
_diffrn_measured_fraction_theta_max 0.949
_diffrn_measurement_device_type 'CCD DETECTOR KM4CCD/SAPPHIRE, X-Calibur'
_diffrn_measurement_method \w
_diffrn_radiation_monochromator graphite
_diffrn_radiation_source 'Enhance (Mo) X-ray Source'
_diffrn_radiation_type MoK\a
_diffrn_radiation_wavelength 0.71073
_diffrn_reflns_av_R_equivalents 0.0418
_diffrn_reflns_av_sigmaI/netI 0.0476
_diffrn_reflns_limit_h_max 7
_diffrn_reflns_limit_h_min -10
_diffrn_reflns_limit_k_max 29
_diffrn_reflns_limit_k_min -28
_diffrn_reflns_limit_l_max 30
_diffrn_reflns_limit_l_min -30
_diffrn_reflns_number 22589
_diffrn_reflns_theta_full 29.23
_diffrn_reflns_theta_max 29.23
_diffrn_reflns_theta_min 2.65
_exptl_absorpt_coefficient_mu 0.220
_exptl_absorpt_correction_T_max 1.24414
_exptl_absorpt_correction_T_min 0.80884
_exptl_absorpt_correction_type multi-scan
_exptl_absorpt_process_details
;
CrysAlis RED, Oxford Diffraction Ltd.,
Version 1.171.29.8 (release 17-03-2006 CrysAlis171 .NET)
(compiled Mar 17 2006,10:57:34)
Empirical absorption correction using spherical harmonics,
 implemented in SCALE3 ABSPACK scaling algorithm.
;
_exptl_crystal_colour colourless
_exptl_crystal_density_diffrn 1.449
_exptl_crystal_density_method 'not measured'
_exptl_crystal_description plate
_exptl_crystal_F_000 1632
_exptl_crystal_size_max 0.80
_exptl_crystal_size_mid 0.70
_exptl_crystal_size_min 0.02
_refine_diff_density_max 1.030
_refine_diff_density_min -0.377
_refine_diff_density_rms 0.104
_refine_ls_abs_structure_details 'Flack H D (1983), Acta Cryst. A39, 876-881'
_refine_ls_abs_structure_Flack 0.00
_refine_ls_extinction_method none
_refine_ls_goodness_of_fit_ref 1.064
_refine_ls_hydrogen_treatment constr
_refine_ls_matrix_type full
_refine_ls_number_parameters 489
_refine_ls_number_reflns 8727
_refine_ls_number_restraints 1
_refine_ls_restrained_S_all 1.064
_refine_ls_R_factor_all 0.0908
_refine_ls_R_factor_gt 0.0725
_refine_ls_shift/su_max 0.005
_refine_ls_shift/su_mean 0.000
_refine_ls_structure_factor_coef Fsqd
_refine_ls_weighting_details 'calc w=1/[\s^2^(Fo^2^)+(0.0978P)^2^+3.1753P] where P=(Fo^2^+2Fc^2^)/3'
_refine_ls_weighting_scheme calc
_refine_ls_wR_factor_gt 0.1826
_refine_ls_wR_factor_ref 0.1892
_reflns_number_gt 6653
_reflns_number_total 8727
_reflns_threshold_expression >2sigma(I)
_cod_data_source_file jo062239psup1.cif
_cod_data_source_block vd1232h
_cod_original_sg_symbol_H-M Pc21n
_cod_database_code 4028897

loop_
_symmetry_equiv_pos_as_xyz
'x, y, z'
'-x, y+1/2, -z'
'-x+1/2, y, z+1/2'
'x+1/2, y+1/2, -z+1/2'

loop_
_atom_site_label
_atom_site_type_symbol
_atom_site_fract_x
_atom_site_fract_y
_atom_site_fract_z
_atom_site_U_iso_or_equiv
_atom_site_adp_type
_atom_site_occupancy
_atom_site_symmetry_multiplicity
_atom_site_calc_flag
_atom_site_refinement_flags
C2_1 C 0.8225(6) 0.38880(19) 0.19309(17) 0.0245(8) Uani 1 1 d .
C4_1 C 0.8350(7) 0.2598(2) 0.1953(2) 0.0391(11) Uani 1 1 d .
C10_1 C 0.5163(5) 0.49330(19) 0.12527(17) 0.0269(8) Uani 1 1 d .
H10_1 H 0.5705 0.4618 0.0975 0.032 Uiso 1 1 calc R
C11_1 C 0.8090(7) 0.3547(2) 0.14065(19) 0.0335(10) Uani 1 1 d .
H11_1 H 0.7982 0.3761 0.1036 0.040 Uiso 1 1 calc R
C12_1 C 0.8433(6) 0.3577(2) 0.24821(16) 0.0302(9) Uani 1 1 d .
H12_1 H 0.8525 0.3812 0.2841 0.036 Uiso 1 1 calc R
C13_1 C 0.8502(7) 0.2922(2) 0.2493(2) 0.0381(11) Uani 1 1 d .
H13_1 H 0.8648 0.2700 0.2858 0.046 Uiso 1 1 calc R
C16_1 C 0.8113(8) 0.2893(2) 0.1423(2) 0.0426(12) Uani 1 1 d .
H16_1 H 0.7965 0.2655 0.1067 0.051 Uiso 1 1 calc R
C17_1 C 0.5079(6) 0.5583(2) 0.09590(19) 0.0268(8) Uani 1 1 d .
C25_1 C 0.3318(5) 0.4711(2) 0.14559(18) 0.0300(9) Uani 1 1 d .
H25_1 H 0.2398 0.4867 0.1170 0.036 Uiso 1 1 calc R
C27_1 C 0.3158(7) 0.4008(2) 0.1523(2) 0.0408(12) Uani 1 1 d .
C28_1 C 0.4929(6) 0.4954(3) 0.23513(19) 0.0399(11) Uani 1 1 d .
H28A_1 H 0.5218 0.5310 0.2620 0.048 Uiso 1 1 calc R
H28B_1 H 0.4997 0.4554 0.2579 0.048 Uiso 1 1 calc R
C30_1 C 0.4274(7) 0.5626(2) 0.0404(2) 0.0380(11) Uani 1 1 d .
H30_1 H 0.3859 0.5254 0.0213 0.046 Uiso 1 1 calc R
C32_1 C 0.3079(7) 0.5040(3) 0.2062(2) 0.0399(11) Uani 1 1 d .
H32A_1 H 0.2140 0.4834 0.2301 0.048 Uiso 1 1 calc R
H32B_1 H 0.2785 0.5492 0.2011 0.048 Uiso 1 1 calc R
C37_1 C 0.5639(7) 0.6126(2) 0.1238(2) 0.0383(11) Uani 1 1 d .
H37_1 H 0.6172 0.6103 0.1621 0.046 Uiso 1 1 calc R
C38_1 C 0.3651(11) 0.3017(3) 0.1073(3) 0.0651(19) Uani 1 1 d .
H38A_1 H 0.4031 0.2840 0.0690 0.098 Uiso 1 1 calc R
H38B_1 H 0.2421 0.2892 0.1153 0.098 Uiso 1 1 calc R
H38C_1 H 0.4421 0.2858 0.1392 0.098 Uiso 1 1 calc R
C44_1 C 0.4068(8) 0.6214(3) 0.0122(2) 0.0480(13) Uani 1 1 d .
H44_1 H 0.3533 0.6239 -0.0261 0.058 Uiso 1 1 calc R
C46_1 C 0.5428(9) 0.6710(2) 0.0961(2) 0.0535(15) Uani 1 1 d .
H46_1 H 0.5827 0.7081 0.1156 0.064 Uiso 1 1 calc R
C48_1 C 0.4648(8) 0.6757(2) 0.0407(2) 0.0478(13) Uani 1 1 d .
H48_1 H 0.4509 0.7157 0.0221 0.057 Uiso 1 1 calc R
N8_1 N 0.6126(5) 0.49421(18) 0.18254(14) 0.0286(7) Uani 1 1 d .
N33_1 N 0.8406(8) 0.1900(2) 0.1962(2) 0.0588(14) Uani 1 1 d .
O1_1 O 0.8755(4) 0.49459(14) 0.24725(12) 0.0302(6) Uani 1 1 d .
O3_1 O 0.9076(4) 0.49014(14) 0.13682(12) 0.0285(6) Uani 1 1 d .
O6_1 O 0.9102(8) 0.1638(2) 0.2384(2) 0.0785(15) Uani 1 1 d .
O24_1 O 0.3765(6) 0.36935(16) 0.10501(14) 0.0503(9) Uani 1 1 d .
O35_1 O 0.2566(7) 0.3747(2) 0.1947(2) 0.0707(13) Uani 1 1 d .
O101_1 O 0.7684(8) 0.16209(19) 0.1542(2) 0.0798(16) Uani 1 1 d .
S1_1 S 0.81651(13) 0.47222(4) 0.19061(4) 0.0243(2) Uani 1 1 d .
C7_2 C 0.7397(6) 0.4878(2) 0.38860(19) 0.0335(10) Uani 1 1 d .
H7_2 H 0.7851 0.4663 0.3547 0.040 Uiso 1 1 calc R
C14_2 C 0.4596(6) 0.33913(19) 0.37936(16) 0.0257(8) Uani 1 1 d .
H14_2 H 0.5066 0.3729 0.3525 0.031 Uiso 1 1 calc R
C15_2 C 0.4720(6) 0.27510(18) 0.34882(18) 0.0258(8) Uani 1 1 d .
C18_2 C 0.7019(7) 0.5525(2) 0.3862(2) 0.0371(11) Uani 1 1 d .
H18_2 H 0.7150 0.5753 0.3501 0.045 Uiso 1 1 calc R
C19_2 C 0.7092(5) 0.45601(19) 0.44182(16) 0.0232(8) Uani 1 1 d .
C21_2 C 0.4335(6) 0.3346(2) 0.48875(18) 0.0338(10) Uani 1 1 d .
H21A_2 H 0.4321 0.3740 0.5125 0.041 Uiso 1 1 calc R
H21B_2 H 0.4684 0.2990 0.5148 0.041 Uiso 1 1 calc R
C22_2 C 0.2391(5) 0.4256(2) 0.40520(19) 0.0287(9) Uani 1 1 d .
C23_2 C 0.6449(7) 0.5824(2) 0.4379(2) 0.0364(10) Uani 1 1 d .
C26_2 C 0.2647(6) 0.35462(18) 0.39851(19) 0.0284(9) Uani 1 1 d .
H26_2 H 0.1772 0.3364 0.3697 0.034 Uiso 1 1 calc R
C29_2 C 0.2510(6) 0.3225(2) 0.4594(2) 0.0308(9) Uani 1 1 d .
H29A_2 H 0.2289 0.2767 0.4549 0.037 Uiso 1 1 calc R
H29B_2 H 0.1542 0.3412 0.4834 0.037 Uiso 1 1 calc R
C31_2 C 0.6525(6) 0.4872(2) 0.49298(18) 0.0321(9) Uani 1 1 d .
H31_2 H 0.6361 0.4646 0.5291 0.039 Uiso 1 1 calc R
C36_2 C 0.3889(7) 0.2677(2) 0.29387(19) 0.0380(11) Uani 1 1 d .
H36_2 H 0.3308 0.3025 0.2757 0.046 Uiso 1 1 calc R
C39_2 C 0.3912(9) 0.2093(2) 0.2657(2) 0.0490(14) Uani 1 1 d .
H39_2 H 0.3340 0.2043 0.2282 0.059 Uiso 1 1 calc R
C40_2 C 0.2003(8) 0.5222(2) 0.3560(2) 0.0438(12) Uani 1 1 d .
H40A_2 H 0.1917 0.5392 0.3154 0.066 Uiso 1 1 calc R
H40B_2 H 0.3038 0.5404 0.3760 0.066 Uiso 1 1 calc R
H40C_2 H 0.0926 0.5329 0.3783 0.066 Uiso 1 1 calc R
C50_2 C 0.5575(8) 0.1653(2) 0.3460(2) 0.0495(13) Uani 1 1 d .
H50_2 H 0.6149 0.1302 0.3639 0.059 Uiso 1 1 calc R
C51_2 C 0.5561(7) 0.2237(2) 0.3747(2) 0.0372(11) Uani 1 1 d .
H51_2 H 0.6131 0.2283 0.4122 0.045 Uiso 1 1 calc R
C54_2 C 0.4757(7) 0.1588(2) 0.2917(2) 0.0431(12) Uani 1 1 d .
H54_2 H 0.4774 0.1192 0.2719 0.052 Uiso 1 1 calc R
C56_2 C 0.6201(7) 0.5516(2) 0.4908(2) 0.0360(10) Uani 1 1 d .
H56_2 H 0.5815 0.5737 0.5253 0.043 Uiso 1 1 calc R
N6_2 N 0.5537(5) 0.34024(16) 0.43727(13) 0.0252(7) Uani 1 1 d .
N47_2 N 0.6154(8) 0.6507(2) 0.4352(2) 0.0560(13) Uani 1 1 d .
O5_2 O 0.8465(4) 0.35736(15) 0.39247(12) 0.0334(7) Uani 1 1 d .
O9_2 O 0.8074(4) 0.35780(15) 0.50261(13) 0.0344(7) Uani 1 1 d .
O20_2 O 0.2193(6) 0.45409(15) 0.35331(15) 0.0451(9) Uani 1 1 d .
O34_2 O 0.2404(7) 0.45316(19) 0.45087(18) 0.0680(14) Uani 1 1 d .
O41_2 O 0.6538(8) 0.6782(2) 0.3886(2) 0.0812(16) Uani 1 1 d .
O49_2 O 0.5413(8) 0.67624(19) 0.4772(2) 0.0798(16) Uani 1 1 d .
S2_2 S 0.74431(14) 0.37311(5) 0.44392(4) 0.0270(2) Uani 1 1 d .

loop_
_atom_site_aniso_label
_atom_site_aniso_U_11
_atom_site_aniso_U_22
_atom_site_aniso_U_33
_atom_site_aniso_U_23
_atom_site_aniso_U_13
_atom_site_aniso_U_12
C2_1 0.0223(19) 0.029(2) 0.0225(18) 0.0010(16) -0.0027(15) -0.0031(15)
C4_1 0.047(3) 0.028(2) 0.043(3) 0.0003(19) 0.010(2) -0.006(2)
C10_1 0.024(2) 0.0292(19) 0.0277(19) 0.0005(16) -0.0059(16) 0.0020(18)
C11_1 0.048(3) 0.031(2) 0.022(2) -0.0022(16) 0.0019(18) 0.004(2)
C12_1 0.038(2) 0.038(2) 0.0144(16) -0.0019(16) 0.0040(15) 0.0049(19)
C13_1 0.049(3) 0.038(2) 0.028(2) 0.0071(18) 0.014(2) 0.005(2)
C16_1 0.053(3) 0.035(2) 0.040(3) -0.007(2) 0.007(2) 0.000(2)
C17_1 0.0221(19) 0.030(2) 0.029(2) 0.0021(16) 0.0008(16) -0.0020(17)
C25_1 0.022(2) 0.039(2) 0.0286(19) 0.006(2) 0.0001(15) -0.0055(19)
C27_1 0.038(3) 0.049(3) 0.036(2) 0.014(2) -0.010(2) -0.007(2)
C28_1 0.031(2) 0.060(3) 0.029(2) -0.002(2) 0.0142(18) 0.006(2)
C30_1 0.050(3) 0.035(2) 0.029(2) -0.0013(18) -0.005(2) -0.006(2)
C32_1 0.029(2) 0.057(3) 0.034(2) 0.003(2) 0.0035(19) -0.002(2)
C37_1 0.051(3) 0.036(2) 0.028(2) 0.0017(19) -0.003(2) -0.012(2)
C38_1 0.108(6) 0.038(3) 0.049(3) 0.011(2) -0.022(4) -0.020(3)
C44_1 0.062(4) 0.045(3) 0.037(2) 0.008(2) -0.019(2) 0.005(3)
C46_1 0.078(4) 0.034(2) 0.049(3) 0.000(2) -0.008(3) -0.015(3)
C48_1 0.052(3) 0.031(2) 0.060(3) 0.013(2) -0.005(3) -0.007(2)
N8_1 0.0231(17) 0.0410(19) 0.0219(15) 0.0027(14) 0.0023(14) -0.0035(16)
N33_1 0.077(4) 0.031(2) 0.068(3) 0.005(2) 0.030(3) 0.003(2)
O1_1 0.0323(16) 0.0347(15) 0.0235(13) -0.0020(12) -0.0060(12) -0.0050(13)
O3_1 0.0231(14) 0.0343(15) 0.0282(14) 0.0052(12) 0.0002(12) -0.0013(13)
O6_1 0.115(4) 0.045(2) 0.075(3) 0.021(2) 0.023(3) 0.017(3)
O24_1 0.083(3) 0.0323(17) 0.0359(17) 0.0049(14) -0.0105(17) -0.0205(19)
O35_1 0.078(3) 0.060(2) 0.074(3) 0.034(2) 0.041(2) 0.001(2)
O101_1 0.127(5) 0.033(2) 0.079(3) -0.011(2) 0.012(3) -0.016(3)
S1_1 0.0224(5) 0.0288(5) 0.0218(4) -0.0003(4) -0.0011(4) 0.0002(4)
C7_2 0.037(2) 0.039(2) 0.024(2) 0.0006(18) 0.0079(17) -0.012(2)
C14_2 0.031(2) 0.0268(19) 0.0190(17) 0.0037(15) 0.0027(16) 0.0021(17)
C15_2 0.028(2) 0.0220(18) 0.0272(19) 0.0001(15) 0.0059(16) -0.0014(16)
C18_2 0.050(3) 0.035(2) 0.027(2) 0.0029(18) 0.000(2) -0.008(2)
C19_2 0.0190(19) 0.030(2) 0.0206(18) 0.0033(15) -0.0032(14) -0.0017(15)
C21_2 0.039(3) 0.033(2) 0.029(2) 0.0067(18) 0.0116(19) 0.006(2)
C22_2 0.0193(19) 0.030(2) 0.036(2) -0.0058(18) 0.0007(16) 0.0105(18)
C23_2 0.035(2) 0.032(2) 0.042(3) -0.0036(19) -0.011(2) -0.0073(19)
C26_2 0.034(2) 0.0188(17) 0.032(2) -0.0050(15) -0.0022(17) 0.0018(17)
C29_2 0.023(2) 0.031(2) 0.038(2) -0.0001(18) 0.0101(18) -0.0013(18)
C31_2 0.029(2) 0.040(2) 0.0276(19) -0.0009(18) 0.0013(16) -0.0003(19)
C36_2 0.049(3) 0.035(2) 0.030(2) -0.0029(18) 0.005(2) 0.006(2)
C39_2 0.069(4) 0.041(3) 0.037(3) -0.011(2) 0.011(3) -0.008(3)
C40_2 0.057(3) 0.033(2) 0.042(3) 0.001(2) 0.011(2) 0.006(2)
C50_2 0.063(4) 0.028(2) 0.058(3) 0.003(2) 0.011(3) 0.016(2)
C51_2 0.045(3) 0.030(2) 0.036(2) -0.0018(18) 0.005(2) 0.003(2)
C54_2 0.054(3) 0.033(2) 0.043(3) -0.013(2) 0.017(2) 0.000(2)
C56_2 0.042(3) 0.033(2) 0.033(2) -0.0085(18) -0.009(2) 0.001(2)
N6_2 0.0219(17) 0.0318(18) 0.0220(15) -0.0002(13) 0.0022(13) -0.0003(14)
N47_2 0.072(4) 0.035(2) 0.061(3) -0.003(2) -0.006(3) -0.011(2)
O5_2 0.0322(16) 0.0428(17) 0.0251(14) -0.0046(13) 0.0052(12) 0.0005(14)
O9_2 0.0321(15) 0.0474(19) 0.0237(14) 0.0005(13) 0.0001(12) 0.0050(15)
O20_2 0.076(3) 0.0263(14) 0.0327(16) -0.0029(13) 0.0033(17) 0.0050(16)
O34_2 0.120(4) 0.041(2) 0.044(2) -0.0122(17) -0.017(2) 0.039(2)
O41_2 0.122(5) 0.034(2) 0.087(3) 0.014(2) -0.010(3) -0.013(3)
O49_2 0.121(5) 0.041(2) 0.078(3) -0.011(2) 0.006(3) -0.004(3)
S2_2 0.0251(5) 0.0311(5) 0.0248(4) 0.0012(4) 0.0005(4) 0.0014(4)

loop_
_atom_type_symbol
_atom_type_description
_atom_type_scat_dispersion_real
_atom_type_scat_dispersion_imag
_atom_type_scat_source
C C 0.0033 0.0016 'International Tables Vol C Tables 4.2.6.8 and 6.1.1.4'
H H 0.0000 0.0000 'International Tables Vol C Tables 4.2.6.8 and 6.1.1.4'
N N 0.0061 0.0033 'International Tables Vol C Tables 4.2.6.8 and 6.1.1.4'
O O 0.0106 0.0060 'International Tables Vol C Tables 4.2.6.8 and 6.1.1.4'
S S 0.1246 0.1234 'International Tables Vol C Tables 4.2.6.8 and 6.1.1.4'

loop_
_geom_angle_atom_site_label_1
_geom_angle_atom_site_label_2
_geom_angle_atom_site_label_3
_geom_angle
C11_1 C2_1 C12_1 120.6(4)
C11_1 C2_1 S1_1 119.5(3)
C12_1 C2_1 S1_1 119.9(3)
C16_1 C4_1 C13_1 123.0(4)
C16_1 C4_1 N33_1 118.5(5)
C13_1 C4_1 N33_1 118.5(4)
N8_1 C10_1 C17_1 112.6(3)
N8_1 C10_1 C25_1 101.0(3)
C17_1 C10_1 C25_1 111.5(3)
N8_1 C10_1 H10_1 110.5
C17_1 C10_1 H10_1 110.5
C25_1 C10_1 H10_1 110.5
C2_1 C11_1 C16_1 119.9(4)
C2_1 C11_1 H11_1 120.1
C16_1 C11_1 H11_1 120.1
C13_1 C12_1 C2_1 119.1(4)
C13_1 C12_1 H12_1 120.4
C2_1 C12_1 H12_1 120.4
C12_1 C13_1 C4_1 118.2(4)
C12_1 C13_1 H13_1 120.9
C4_1 C13_1 H13_1 120.9
C4_1 C16_1 C11_1 119.1(5)
C4_1 C16_1 H16_1 120.5
C11_1 C16_1 H16_1 120.5
C37_1 C17_1 C30_1 119.2(4)
C37_1 C17_1 C10_1 123.1(4)
C30_1 C17_1 C10_1 117.6(4)
C27_1 C25_1 C10_1 113.9(4)
C27_1 C25_1 C32_1 110.6(4)
C10_1 C25_1 C32_1 103.2(4)
C27_1 C25_1 H25_1 109.6
C10_1 C25_1 H25_1 109.6
C32_1 C25_1 H25_1 109.6
O35_1 C27_1 O24_1 122.2(5)
O35_1 C27_1 C25_1 124.9(5)
O24_1 C27_1 C25_1 112.9(4)
N8_1 C28_1 C32_1 102.5(3)
N8_1 C28_1 H28A_1 111.3
C32_1 C28_1 H28A_1 111.3
N8_1 C28_1 H28B_1 111.3
C32_1 C28_1 H28B_1 111.3
H28A_1 C28_1 H28B_1 109.2
C17_1 C30_1 C44_1 120.6(4)
C17_1 C30_1 H30_1 119.7
C44_1 C30_1 H30_1 119.7
C25_1 C32_1 C28_1 102.2(4)
C25_1 C32_1 H32A_1 111.3
C28_1 C32_1 H32A_1 111.3
C25_1 C32_1 H32B_1 111.3
C28_1 C32_1 H32B_1 111.3
H32A_1 C32_1 H32B_1 109.2
C17_1 C37_1 C46_1 120.3(4)
C17_1 C37_1 H37_1 119.8
C46_1 C37_1 H37_1 119.8
O24_1 C38_1 H38A_1 109.5
O24_1 C38_1 H38B_1 109.5
H38A_1 C38_1 H38B_1 109.5
O24_1 C38_1 H38C_1 109.5
H38A_1 C38_1 H38C_1 109.5
H38B_1 C38_1 H38C_1 109.5
C48_1 C44_1 C30_1 119.6(4)
C48_1 C44_1 H44_1 120.2
C30_1 C44_1 H44_1 120.2
C48_1 C46_1 C37_1 121.0(5)
C48_1 C46_1 H46_1 119.5
C37_1 C46_1 H46_1 119.5
C46_1 C48_1 C44_1 119.3(5)
C46_1 C48_1 H48_1 120.4
C44_1 C48_1 H48_1 120.4
C10_1 N8_1 C28_1 113.1(3)
C10_1 N8_1 S1_1 124.2(3)
C28_1 N8_1 S1_1 119.6(3)
O6_1 N33_1 O101_1 124.2(5)
O6_1 N33_1 C4_1 118.6(5)
O101_1 N33_1 C4_1 117.1(5)
C27_1 O24_1 C38_1 116.7(4)
O1_1 S1_1 O3_1 120.67(18)
O1_1 S1_1 N8_1 107.48(18)
O3_1 S1_1 N8_1 106.47(17)
O1_1 S1_1 C2_1 107.23(18)
O3_1 S1_1 C2_1 106.14(18)
N8_1 S1_1 C2_1 108.4(2)
C19_2 C7_2 C18_2 118.3(4)
C19_2 C7_2 H7_2 120.9
C18_2 C7_2 H7_2 120.9
N6_2 C14_2 C15_2 112.3(3)
N6_2 C14_2 C26_2 101.9(3)
C15_2 C14_2 C26_2 111.6(3)
N6_2 C14_2 H14_2 110.3
C15_2 C14_2 H14_2 110.3
C26_2 C14_2 H14_2 110.3
C51_2 C15_2 C36_2 119.1(4)
C51_2 C15_2 C14_2 122.7(4)
C36_2 C15_2 C14_2 118.2(4)
C23_2 C18_2 C7_2 118.6(4)
C23_2 C18_2 H18_2 120.7
C7_2 C18_2 H18_2 120.7
C7_2 C19_2 C31_2 121.9(4)
C7_2 C19_2 S2_2 118.5(3)
C31_2 C19_2 S2_2 119.6(3)
N6_2 C21_2 C29_2 103.1(3)
N6_2 C21_2 H21A_2 111.1
C29_2 C21_2 H21A_2 111.1
N6_2 C21_2 H21B_2 111.1
C29_2 C21_2 H21B_2 111.1
H21A_2 C21_2 H21B_2 109.1
O34_2 C22_2 O20_2 122.7(4)
O34_2 C22_2 C26_2 125.0(4)
O20_2 C22_2 C26_2 112.3(4)
C56_2 C23_2 C18_2 123.1(4)
C56_2 C23_2 N47_2 119.1(4)
C18_2 C23_2 N47_2 117.7(4)
C22_2 C26_2 C29_2 110.1(3)
C22_2 C26_2 C14_2 110.7(3)
C29_2 C26_2 C14_2 102.4(3)
C22_2 C26_2 H26_2 111.1
C29_2 C26_2 H26_2 111.1
C14_2 C26_2 H26_2 111.1
C26_2 C29_2 C21_2 104.2(3)
C26_2 C29_2 H29A_2 110.9
C21_2 C29_2 H29A_2 110.9
C26_2 C29_2 H29B_2 110.9
C21_2 C29_2 H29B_2 110.9
H29A_2 C29_2 H29B_2 108.9
C56_2 C31_2 C19_2 119.5(4)
C56_2 C31_2 H31_2 120.2
C19_2 C31_2 H31_2 120.2
C39_2 C36_2 C15_2 119.9(5)
C39_2 C36_2 H36_2 120.0
C15_2 C36_2 H36_2 120.0
C54_2 C39_2 C36_2 120.4(5)
C54_2 C39_2 H39_2 119.8
C36_2 C39_2 H39_2 119.8
O20_2 C40_2 H40A_2 109.5
O20_2 C40_2 H40B_2 109.5
H40A_2 C40_2 H40B_2 109.5
O20_2 C40_2 H40C_2 109.5
H40A_2 C40_2 H40C_2 109.5
H40B_2 C40_2 H40C_2 109.5
C54_2 C50_2 C51_2 119.6(5)
C54_2 C50_2 H50_2 120.2
C51_2 C50_2 H50_2 120.2
C15_2 C51_2 C50_2 120.5(5)
C15_2 C51_2 H51_2 119.8
C50_2 C51_2 H51_2 119.8
C50_2 C54_2 C39_2 120.5(4)
C50_2 C54_2 H54_2 119.8
C39_2 C54_2 H54_2 119.8
C23_2 C56_2 C31_2 118.5(4)
C23_2 C56_2 H56_2 120.8
C31_2 C56_2 H56_2 120.8
C21_2 N6_2 C14_2 113.1(3)
C21_2 N6_2 S2_2 120.9(3)
C14_2 N6_2 S2_2 121.2(3)
O49_2 N47_2 O41_2 123.5(5)
O49_2 N47_2 C23_2 118.4(5)
O41_2 N47_2 C23_2 117.8(5)
C22_2 O20_2 C40_2 115.4(4)
O5_2 S2_2 O9_2 120.64(19)
O5_2 S2_2 N6_2 107.86(18)
O9_2 S2_2 N6_2 106.46(18)
O5_2 S2_2 C19_2 106.87(19)
O9_2 S2_2 C19_2 107.26(19)
N6_2 S2_2 C19_2 107.08(19)

loop_
_geom_bond_atom_site_label_1
_geom_bond_atom_site_label_2
_geom_bond_distance
C2_1 C11_1 1.383(6)
C2_1 C12_1 1.409(5)
C2_1 S1_1 1.769(4)
C4_1 C16_1 1.355(7)
C4_1 C13_1 1.397(7)
C4_1 N33_1 1.479(6)
C10_1 N8_1 1.475(5)
C10_1 C17_1 1.529(6)
C10_1 C25_1 1.537(6)
C10_1 H10_1 1.0000
C11_1 C16_1 1.388(6)
C11_1 H11_1 0.9500
C12_1 C13_1 1.390(6)
C12_1 H12_1 0.9500
C13_1 H13_1 0.9500
C16_1 H16_1 0.9500
C17_1 C37_1 1.375(6)
C17_1 C30_1 1.387(6)
C25_1 C27_1 1.502(7)
C25_1 C32_1 1.537(6)
C25_1 H25_1 1.0000
C27_1 O35_1 1.189(6)
C27_1 O24_1 1.333(6)
C28_1 N8_1 1.485(5)
C28_1 C32_1 1.549(7)
C28_1 H28A_1 0.9900
C28_1 H28B_1 0.9900
C30_1 C44_1 1.406(7)
C30_1 H30_1 0.9500
C32_1 H32A_1 0.9900
C32_1 H32B_1 0.9900
C37_1 C46_1 1.394(7)
C37_1 H37_1 0.9500
C38_1 O24_1 1.437(6)
C38_1 H38A_1 0.9800
C38_1 H38B_1 0.9800
C38_1 H38C_1 0.9800
C44_1 C48_1 1.386(7)
C44_1 H44_1 0.9500
C46_1 C48_1 1.378(7)
C46_1 H46_1 0.9500
C48_1 H48_1 0.9500
N8_1 S1_1 1.616(4)
N33_1 O6_1 1.217(7)
N33_1 O101_1 1.238(7)
O1_1 S1_1 1.426(3)
O3_1 S1_1 1.439(3)
C7_2 C19_2 1.390(5)
C7_2 C18_2 1.400(7)
C7_2 H7_2 0.9500
C14_2 N6_2 1.480(5)
C14_2 C15_2 1.523(5)
C14_2 C26_2 1.565(6)
C14_2 H14_2 1.0000
C15_2 C51_2 1.388(6)
C15_2 C36_2 1.391(6)
C18_2 C23_2 1.388(7)
C18_2 H18_2 0.9500
C19_2 C31_2 1.391(6)
C19_2 S2_2 1.777(4)
C21_2 N6_2 1.472(5)
C21_2 C29_2 1.546(7)
C21_2 H21A_2 0.9900
C21_2 H21B_2 0.9900
C22_2 O34_2 1.179(6)
C22_2 O20_2 1.319(5)
C22_2 C26_2 1.524(6)
C23_2 C56_2 1.368(7)
C23_2 N47_2 1.464(6)
C26_2 C29_2 1.529(6)
C26_2 H26_2 1.0000
C29_2 H29A_2 0.9900
C29_2 H29B_2 0.9900
C31_2 C56_2 1.387(6)
C31_2 H31_2 0.9500
C36_2 C39_2 1.389(6)
C36_2 H36_2 0.9500
C39_2 C54_2 1.375(8)
C39_2 H39_2 0.9500
C40_2 O20_2 1.451(5)
C40_2 H40A_2 0.9800
C40_2 H40B_2 0.9800
C40_2 H40C_2 0.9800
C50_2 C54_2 1.372(8)
C50_2 C51_2 1.395(7)
C50_2 H50_2 0.9500
C51_2 H51_2 0.9500
C54_2 H54_2 0.9500
C56_2 H56_2 0.9500
N6_2 S2_2 1.603(4)
N47_2 O49_2 1.223(7)
N47_2 O41_2 1.232(6)
O5_2 S2_2 1.426(3)
O9_2 S2_2 1.436(3)

loop_
_geom_torsion_atom_site_label_1
_geom_torsion_atom_site_label_2
_geom_torsion_atom_site_label_3
_geom_torsion_atom_site_label_4
_geom_torsion
C12_1 C2_1 C11_1 C16_1 1.7(7)
S1_1 C2_1 C11_1 C16_1 -179.2(4)
C11_1 C2_1 C12_1 C13_1 0.0(7)
S1_1 C2_1 C12_1 C13_1 -179.1(4)
C2_1 C12_1 C13_1 C4_1 -0.4(7)
C16_1 C4_1 C13_1 C12_1 -1.0(8)
N33_1 C4_1 C13_1 C12_1 -179.4(5)
C13_1 C4_1 C16_1 C11_1 2.7(9)
N33_1 C4_1 C16_1 C11_1 -178.9(5)
C2_1 C11_1 C16_1 C4_1 -3.0(8)
N8_1 C10_1 C17_1 C37_1 -7.9(6)
C25_1 C10_1 C17_1 C37_1 104.8(5)
N8_1 C10_1 C17_1 C30_1 177.1(4)
C25_1 C10_1 C17_1 C30_1 -70.2(5)
N8_1 C10_1 C25_1 C27_1 -82.8(4)
C17_1 C10_1 C25_1 C27_1 157.4(4)
N8_1 C10_1 C25_1 C32_1 37.2(4)
C17_1 C10_1 C25_1 C32_1 -82.6(4)
C10_1 C25_1 C27_1 O35_1 130.6(5)
C32_1 C25_1 C27_1 O35_1 14.8(7)
C10_1 C25_1 C27_1 O24_1 -49.1(5)
C32_1 C25_1 C27_1 O24_1 -164.9(4)
C37_1 C17_1 C30_1 C44_1 1.4(8)
C10_1 C17_1 C30_1 C44_1 176.7(5)
C27_1 C25_1 C32_1 C28_1 79.8(5)
C10_1 C25_1 C32_1 C28_1 -42.4(4)
N8_1 C28_1 C32_1 C25_1 30.0(5)
C30_1 C17_1 C37_1 C46_1 -1.1(7)
C10_1 C17_1 C37_1 C46_1 -176.1(5)
C17_1 C30_1 C44_1 C48_1 -1.0(8)
C17_1 C37_1 C46_1 C48_1 0.4(9)
C37_1 C46_1 C48_1 C44_1 0.0(9)
C30_1 C44_1 C48_1 C46_1 0.3(9)
C17_1 C10_1 N8_1 C28_1 100.2(4)
C25_1 C10_1 N8_1 C28_1 -18.7(5)
C17_1 C10_1 N8_1 S1_1 -100.0(4)
C25_1 C10_1 N8_1 S1_1 141.1(3)
C32_1 C28_1 N8_1 C10_1 -7.1(5)
C32_1 C28_1 N8_1 S1_1 -167.9(3)
C16_1 C4_1 N33_1 O6_1 159.4(6)
C13_1 C4_1 N33_1 O6_1 -22.2(8)
C16_1 C4_1 N33_1 O101_1 -22.8(8)
C13_1 C4_1 N33_1 O101_1 155.7(5)
O35_1 C27_1 O24_1 C38_1 0.8(8)
C25_1 C27_1 O24_1 C38_1 -179.5(5)
C10_1 N8_1 S1_1 O1_1 165.5(3)
C28_1 N8_1 S1_1 O1_1 -35.9(4)
C10_1 N8_1 S1_1 O3_1 34.9(4)
C28_1 N8_1 S1_1 O3_1 -166.5(4)
C10_1 N8_1 S1_1 C2_1 -78.9(4)
C28_1 N8_1 S1_1 C2_1 79.7(4)
C11_1 C2_1 S1_1 O1_1 -166.1(4)
C12_1 C2_1 S1_1 O1_1 13.0(4)
C11_1 C2_1 S1_1 O3_1 -35.9(4)
C12_1 C2_1 S1_1 O3_1 143.2(3)
C11_1 C2_1 S1_1 N8_1 78.1(4)
C12_1 C2_1 S1_1 N8_1 -102.8(4)
N6_2 C14_2 C15_2 C51_2 2.7(6)
C26_2 C14_2 C15_2 C51_2 -111.0(5)
N6_2 C14_2 C15_2 C36_2 180.0(4)
C26_2 C14_2 C15_2 C36_2 66.4(5)
C19_2 C7_2 C18_2 C23_2 3.4(7)
C18_2 C7_2 C19_2 C31_2 -3.7(7)
C18_2 C7_2 C19_2 S2_2 176.3(3)
C7_2 C18_2 C23_2 C56_2 -1.4(8)
C7_2 C18_2 C23_2 N47_2 176.7(5)
O34_2 C22_2 C26_2 C29_2 12.5(7)
O20_2 C22_2 C26_2 C29_2 -169.1(4)
O34_2 C22_2 C26_2 C14_2 -99.9(6)
O20_2 C22_2 C26_2 C14_2 78.4(4)
N6_2 C14_2 C26_2 C22_2 82.9(4)
C15_2 C14_2 C26_2 C22_2 -157.1(3)
N6_2 C14_2 C26_2 C29_2 -34.5(4)
C15_2 C14_2 C26_2 C29_2 85.5(4)
C22_2 C26_2 C29_2 C21_2 -78.7(4)
C14_2 C26_2 C29_2 C21_2 39.0(4)
N6_2 C21_2 C29_2 C26_2 -28.0(4)
C7_2 C19_2 C31_2 C56_2 2.0(6)
S2_2 C19_2 C31_2 C56_2 -178.1(4)
C51_2 C15_2 C36_2 C39_2 -0.1(7)
C14_2 C15_2 C36_2 C39_2 -177.5(4)
C15_2 C36_2 C39_2 C54_2 -0.3(8)
C36_2 C15_2 C51_2 C50_2 0.1(7)
C14_2 C15_2 C51_2 C50_2 177.4(4)
C54_2 C50_2 C51_2 C15_2 0.2(8)
C51_2 C50_2 C54_2 C39_2 -0.6(8)
C36_2 C39_2 C54_2 C50_2 0.6(8)
C18_2 C23_2 C56_2 C31_2 -0.4(8)
N47_2 C23_2 C56_2 C31_2 -178.5(4)
C19_2 C31_2 C56_2 C23_2 0.1(7)
C29_2 C21_2 N6_2 C14_2 5.8(4)
C29_2 C21_2 N6_2 S2_2 161.4(3)
C15_2 C14_2 N6_2 C21_2 -101.5(4)
C26_2 C14_2 N6_2 C21_2 18.0(4)
C15_2 C14_2 N6_2 S2_2 103.0(4)
C26_2 C14_2 N6_2 S2_2 -137.5(3)
C56_2 C23_2 N47_2 O49_2 -12.2(8)
C18_2 C23_2 N47_2 O49_2 169.6(6)
C56_2 C23_2 N47_2 O41_2 173.7(5)
C18_2 C23_2 N47_2 O41_2 -4.5(8)
O34_2 C22_2 O20_2 C40_2 0.4(7)
C26_2 C22_2 O20_2 C40_2 -178.0(4)
C21_2 N6_2 S2_2 O5_2 165.2(3)
C14_2 N6_2 S2_2 O5_2 -41.1(3)
C21_2 N6_2 S2_2 O9_2 34.4(4)
C14_2 N6_2 S2_2 O9_2 -171.9(3)
C21_2 N6_2 S2_2 C19_2 -80.0(3)
C14_2 N6_2 S2_2 C19_2 73.6(3)
C7_2 C19_2 S2_2 O5_2 15.8(4)
C31_2 C19_2 S2_2 O5_2 -164.1(3)
C7_2 C19_2 S2_2 O9_2 146.5(3)
C31_2 C19_2 S2_2 O9_2 -33.4(4)
C7_2 C19_2 S2_2 N6_2 -99.5(4)
C31_2 C19_2 S2_2 N6_2 80.5(3)
